data_1526957
loop_
_publ_author_name
'Wu, C.-D.'
'Lin, X.'
'Yang, W.-B.'
'Zhuang, H.-H.'
'Lu, C.-Z.'

_publ_section_title
;
 Synthesis and crystal structure of ((N H4)6) (Gd2 Mo36 O112 (H2 O)20) *
 52(H2 O)
;
_journal_name_full 'Jiegon Huaxue'
_journal_page_first 358
_journal_page_last 362
_journal_volume 20
_journal_year 2001
_chemical_formula_sum 'Gd2 Mo36 N6 O163'
_chemical_name_systematic '(N H4)6 ((Gd2 Mo36 O112) (H2 O)20) (H2 O)52'
_space_group_IT_number 15
_symmetry_space_group_name_Hall '-C 2yc'
_symmetry_space_group_name_H-M 'C 1 2/c 1'
_cell_angle_alpha 90
_cell_angle_beta 127.07
_cell_angle_gamma 90
_cell_formula_units_Z 4
_cell_length_a 42.313
_cell_length_b 16.924
_cell_length_c 26.404
_cell_volume 15086.720
_citation_journal_id_ASTM JHUADF
_cod_data_source_file Wu_JHUADF_2001_1496.cif
_cod_data_source_block Gd2Mo36N6O163
_cod_original_cell_volume 15086.72
_cod_database_code 1526957

loop_
_symmetry_equiv_pos_as_xyz
x,y,z
-x,y,-z+1/2
-x,-y,-z
x,-y,z-1/2
x+1/2,y+1/2,z
-x+1/2,y+1/2,-z+1/2
-x+1/2,-y+1/2,-z
x+1/2,-y+1/2,z-1/2

loop_
_atom_site_label
_atom_site_type_symbol
_atom_site_fract_x
_atom_site_fract_y
_atom_site_fract_z
_atom_site_occupancy
_atom_site_U_iso_or_equiv
Mo16 Mo+5 0.2764 0.9689 0.118 1 0.0
O26 O-2 0.0745 0.4047 -0.0491 1 0.0
Mo18 Mo+5 0.1122 0.7333 0.0762 1 0.0
O2 O-2 -0.0856 0.3319 -0.0949 1 0.0
O80 O-2 0 0.8383 0.25 1 0.0
O53 O-2 0.1811 0.9981 0.2065 1 0.0
O1 O-2 -0.0267 0.4406 -0.0613 1 0.0
O77 O-2 0.0592 0.2627 0.7619 1 0.0
O76 O-2 0.2348 0.3742 0.1076 1 0.0
Mo8 Mo+5 0.2103 0.1894 0.1563 1 0.0
O67 O-2 0.2273 0.619 0.1241 0.3333 0.0
O39 O-2 0.0243 0.1845 0.8896 1 0.0
O71 O-2 0.0423 0.365 0.322 1 0.0
O85 O-2 0.0286 0.608 -0.0686 1 0.0
O6 O-2 0.1208 0.9597 0.0876 1 0.0
O27 O-2 0.0766 0.9717 0.3146 1 0.0
O43 O-2 0.1613 0.3425 -0.006 1 0.0
O41 O-2 0.2229 0.2789 0.1928 1 0.0
O35 O-2 0.2619 0.0092 0.1842 1 0.0
N2 N-3 0.1766 0.9739 -0.0701 1 0.0
O64 O-2 0.0756 0.7884 0.0149 1 0.0
O69 O-2 0.2149 0.5204 0.0402 0.3333 0.0
O65 O-2 0.1377 0.574 -0.086 0.3333 0.0
O34 O-2 0.2411 0.8867 0.1079 1 0.0
O13 O-2 0.1563 0.1879 0.1486 1 0.0
O47 O-2 -0.077 0.3961 0.8183 1 0.0
Mo2 Mo+5 0.1344 0.2045 0.2023 1 0.0
O38 O-2 0.0283 0.2335 0.1097 1 0.0
N3 N-3 0.0759 0.9792 -0.0754 1 0.0
O59 O-2 0.1734 0.1329 0.2663 1 0.0
O49 O-2 0.0933 0.2351 0.1114 1 0.0
O79 O-2 0.1425 0.4147 0.88 1 0.0
O7 O-2 0.1193 0.0295 0.2649 1 0.0
O20 O-2 0.0601 0.2706 0.0058 1 0.0
O63 O-2 0.3212 0.9353 0.1797 1 0.0
O75 O-2 0.2544 0.652 0.1131 1 0.0
O82 O-2 0.1065 0.437 0.1848 1 0.0
N1 N-3 0.169 0.8755 0.3701 1 0.0
Mo9 Mo+5 -0.0449 0.3588 0.8941 1 0.0
O23 O-2 0.0391 0.2717 0.2226 1 0.0
O5 O-2 -0.0112 0.2815 -0.0211 1 0.0
O40 O-2 0.2402 0.1733 0.1322 1 0.0
O37 O-2 -0.0126 0.1609 0.1454 1 0.0
O19 O-2 0.1161 0.0803 0.1586 1 0.0
O31 O-2 0.0456 0.3067 0.851 1 0.0
O11 O-2 0.0475 0.3732 0.0782 1 0.0
O70 O-2 0.1592 0.513 0.061 0.3333 0.0
O45 O-2 0.0698 0.9106 0.2093 1 0.0
Mo1 Mo+5 0.134 0.0594 0.1088 1 0.0
O33 O-2 0.133 0.9265 0.2058 1 0.0
O50 O-2 0.0583 0.7663 0.1422 1 0.0
O56 O-2 0.1976 0.9904 0.3267 1 0.0
Mo4 Mo+5 0.2341 0.0112 0.213 1 0.0
O78 O-2 0.0771 0.494 0.033 1 0.0
O58 O-2 -0.0012 0.3335 0.892 1 0.0
O4 O-2 0.1329 0.1109 -0.0348 1 0.0
Gd1 Gd+3 0.1686 0.6252 0.0141 1 0.0
O74 O-2 0.1565 0.6516 0.2594 1 0.0
O29 O-2 0.236 0.763 0.1719 1 0.0
O16 O-2 0.1011 0.1158 0.0399 1 0.0
O62 O-2 0.2638 0.9771 0.2881 1 0.0
O10 O-2 0.164 0.2186 0.0677 1 0.0
O83 O-2 0.0363 0.424 0.752 1 0.0
O48 O-2 0.2351 0.1203 0.2288 1 0.0
O52 O-2 0.1338 0.3405 0.0899 1 0.0
O22 O-2 0.2149 0.0378 0.0472 1 0.0
O84 O-2 0.127 0.674 0.822 1 0.0
O51 O-2 0.1251 0.7934 0.2599 1 0.0
O73 O-2 -0.0237 0.014 0.0326 1 0.0
O60 O-2 0.1582 0.2902 0.2342 1 0.0
O86 O-2 0.1515 0.514 0.123 1 0.0
Mo15 Mo+5 0.2513 0.1541 0.058 1 0.0
O28 O-2 0.2809 0.2361 0.0857 1 0.0
O3 O-2 0.2886 0.0795 0.1229 1 0.0
O44 O-2 0.0085 0.9876 0.1948 1 0.0
O30 O-2 0.1238 0.238 0.8951 1 0.0
O42 O-2 0.2524 0.1178 -0.0015 1 0.0
O9 O-2 0.1982 0.836 0.2472 1 0.0
O81 O-2 0.113 0.857 0.8817 1 0.0
Mo10 Mo+5 0.1177 0.2496 0.0653 1 0.0
O72 O-2 0.039 0.503 0.34 1 0.0
O54 O-2 0.1598 0.8115 0.1129 1 0.0
Mo17 Mo+5 0.1926 0.8475 0.0838 1 0.0
O32 O-2 0.0436 0.0648 0.142 1 0.0
O24 O-2 0.1995 0.1995 0.0075 1 0.0
O14 O-2 0.1019 0.2499 -0.0238 1 0.0
O25 O-2 0.127 0.673 0.0409 1 0.0
Mo13 Mo+5 0.1452 0.2073 -0.0283 1 0.0
O66 O-2 0.1177 0.713 -0.071 0.3333 0.0
O17 O-2 0.2051 0.9161 0.1641 1 0.0
O61 O-2 0.0978 0.2013 0.2147 1 0.0
O55 O-2 0.1862 0.7622 0.0436 1 0.0
O8 O-2 0.0606 0.1145 0.2505 1 0.0
O15 O-2 0.0536 0.9083 0.0918 1 0.0
Mo14 Mo+5 0.0424 0.2771 -0.0893 1 0.0
O57 O-2 0.0254 0.1419 0.0231 1 0.0
Mo7 Mo+5 0.0814 0.8569 0.1607 1 0.0
Mo5 Mo+5 0.032 0.2378 0.0434 1 0.0
Mo3 Mo+5 0.1653 0.8822 0.1783 1 0.0
O68 O-2 0.2132 0.675 -0.006 0.3333 0.0
O46 O-2 0.1599 0.9119 0.0276 1 0.0
Mo12 Mo+5 0.0586 0.0018 0.2402 1 0.0
Mo11 Mo+5 0.0346 0.1893 0.1831 1 0.0
O21 O-2 0.2745 0.9462 0.0528 1 0.0
O12 O-2 0.12 0.811 0.1473 1 0.0
O36 O-2 0.1686 0.6699 0.1711 1 0.0
Mo6 Mo+5 0.157 0.0246 0.2565 1 0.0
O18 O-2 0.1825 0.0686 0.1202 1 0.0
